data_4324550
loop_
_publ_author_name
'Pierre Thu\'ery'

_publ_section_title
;
 Solid State Structure of Thorium(IV) Complexes with Common
 Aminopolycarboxylate Ligands
;
_journal_name_full 'Inorganic Chemistry'
_journal_page_first 1898
_journal_page_last 1904
_journal_paper_doi 10.1021/ic102359q
_journal_volume 50
_journal_year 2011
_chemical_formula_sum 'C12 H18 N2 O14 Th'
_chemical_formula_weight 646.32
_space_group_IT_number 61
_symmetry_cell_setting orthorhombic
_symmetry_space_group_name_Hall '-P 2ac 2ab'
_symmetry_space_group_name_H-M 'P b c a'
_atom_sites_solution_hydrogens geom
_atom_sites_solution_primary direct
_atom_sites_solution_secondary difmap
_audit_creation_method SHELXL-97
_cell_angle_alpha 90.00
_cell_angle_beta 90.00
_cell_angle_gamma 90.00
_cell_formula_units_Z 8
_cell_length_a 6.6391(2)
_cell_length_b 12.1471(3)
_cell_length_c 42.8135(12)
_cell_measurement_reflns_used 49010
_cell_measurement_temperature 150(2)
_cell_measurement_theta_max 25.68
_cell_measurement_theta_min 3.53
_cell_volume 3452.73(17)
_computing_cell_refinement 'HKL2000 (Otwinowski & Minor, 1997)'
_computing_data_collection 'COLLECT (Nonius, 1998)'
_computing_data_reduction 'HKL2000 (Otwinowski & Minor, 1997)'
_computing_molecular_graphics 'SHELXTL (Sheldrick, 2008)'
_computing_publication_material 'SHELXTL (Sheldrick, 2008); PLATON (Spek, 2003)'
_computing_structure_refinement 'SHELXL-97 (Sheldrick, 2008)'
_computing_structure_solution 'SHELXS-97 (Sheldrick, 2008)'
_diffrn_ambient_temperature 150(2)
_diffrn_measured_fraction_theta_full 0.994
_diffrn_measured_fraction_theta_max 0.994
_diffrn_measurement_device_type 'Nonius Kappa-CCD area-detector diffractometer'
_diffrn_measurement_method 'two \f and four \w scans with 1\% steps (985 frames)'
_diffrn_radiation_monochromator graphite
_diffrn_radiation_source 'fine-focus sealed tube'
_diffrn_radiation_type MoK\a
_diffrn_radiation_wavelength 0.71073
_diffrn_reflns_av_R_equivalents 0.0138
_diffrn_reflns_av_sigmaI/netI 0.0194
_diffrn_reflns_limit_h_max 8
_diffrn_reflns_limit_h_min -8
_diffrn_reflns_limit_k_max 14
_diffrn_reflns_limit_k_min -14
_diffrn_reflns_limit_l_max 52
_diffrn_reflns_limit_l_min -51
_diffrn_reflns_number 49010
_diffrn_reflns_theta_full 25.68
_diffrn_reflns_theta_max 25.68
_diffrn_reflns_theta_min 3.53
_diffrn_standards_decay_% 0
_diffrn_standards_interval_time 0
_diffrn_standards_number 0
_exptl_absorpt_coefficient_mu 8.722
_exptl_absorpt_correction_T_max 0.543
_exptl_absorpt_correction_T_min 0.406
_exptl_absorpt_correction_type multi-scan
_exptl_absorpt_process_details 'SCALEPACK (Otwinowski & Minor, 1997)'
_exptl_crystal_colour colourless
_exptl_crystal_density_diffrn 2.487
_exptl_crystal_description parallelepiped
_exptl_crystal_F_000 2448
_exptl_crystal_size_max 0.14
_exptl_crystal_size_mid 0.10
_exptl_crystal_size_min 0.07
_refine_diff_density_max 0.507
_refine_diff_density_min -0.725
_refine_diff_density_rms 0.094
_refine_ls_extinction_method none
_refine_ls_goodness_of_fit_ref 1.137
_refine_ls_hydrogen_treatment constr
_refine_ls_matrix_type full
_refine_ls_number_parameters 262
_refine_ls_number_reflns 3253
_refine_ls_number_restraints 0
_refine_ls_restrained_S_all 1.137
_refine_ls_R_factor_all 0.0203
_refine_ls_R_factor_gt 0.0166
_refine_ls_shift/su_max 0.001
_refine_ls_shift/su_mean 0.000
_refine_ls_structure_factor_coef Fsqd
_refine_ls_weighting_details 'calc w=1/[\s^2^(Fo^2^)+(0.0072P)^2^+6.0105P] where P=(Fo^2^+2Fc^2^)/3'
_refine_ls_weighting_scheme calc
_refine_ls_wR_factor_gt 0.0330
_refine_ls_wR_factor_ref 0.0338
_reflns_number_gt 2965
_reflns_number_total 3253
_reflns_threshold_expression >2sigma(I)
_cod_data_source_file ic102359q_si_002_2.cif
_cod_data_source_block 2
_cod_database_code 4324550

loop_
_symmetry_equiv_pos_as_xyz
'x, y, z'
'-x+1/2, -y, z+1/2'
'-x, y+1/2, -z+1/2'
'x+1/2, -y+1/2, -z'
'-x, -y, -z'
'x-1/2, y, -z-1/2'
'x, -y-1/2, z-1/2'
'-x-1/2, y-1/2, z'

loop_
_atom_site_label
_atom_site_type_symbol
_atom_site_fract_x
_atom_site_fract_y
_atom_site_fract_z
_atom_site_U_iso_or_equiv
_atom_site_adp_type
_atom_site_occupancy
_atom_site_symmetry_multiplicity
_atom_site_calc_flag
_atom_site_refinement_flags
Th Th 0.924462(15) 0.559815(8) 0.391630(2) 0.00865(4) Uani 1 1 d .
O1 O 0.9118(3) 0.35784(17) 0.39731(5) 0.0156(5) Uani 1 1 d .
O2 O 0.7835(3) 0.19999(16) 0.41473(4) 0.0126(4) Uani 1 1 d .
O3 O 0.5872(3) 0.50739(17) 0.37651(5) 0.0150(5) Uani 1 1 d .
O4 O 0.2575(3) 0.49665(18) 0.38394(5) 0.0162(5) Uani 1 1 d .
O5 O 1.0401(3) 0.55726(17) 0.44468(4) 0.0127(4) Uani 1 1 d .
O6 O 0.9969(3) 0.62943(17) 0.49190(5) 0.0153(5) Uani 1 1 d .
O7 O 0.9363(3) 0.47280(18) 0.34064(5) 0.0158(5) Uani 1 1 d .
O8 O 1.1029(4) 0.55050(18) 0.30093(5) 0.0257(6) Uani 1 1 d .
O9 O 0.6099(3) 0.20135(17) 0.35405(5) 0.0162(5) Uani 1 1 d .
O10 O 0.3232(3) 0.28251(18) 0.33823(5) 0.0205(5) Uani 1 1 d .
O11 O 0.7834(3) 0.22671(17) 0.24913(5) 0.0207(5) Uani 1 1 d .
O12 O 0.8826(4) 0.05345(17) 0.25846(5) 0.0217(5) Uani 1 1 d .
H12 H 0.8667 0.0454 0.2363 0.026 Uiso 1 1 d R
O13 O 1.1638(3) 0.72150(17) 0.40193(5) 0.0192(5) Uani 1 1 d .
H13A H 1.2199 0.7616 0.3869 0.023 Uiso 1 1 d R
H13B H 1.2230 0.7450 0.4201 0.023 Uiso 1 1 d R
O14 O 1.3092(3) 0.75021(19) 0.46190(5) 0.0237(5) Uani 1 1 d .
H14A H 1.2284 0.7020 0.4710 0.028 Uiso 1 1 d R
H14B H 1.3287 0.7943 0.4773 0.028 Uiso 1 1 d R
N1 N 0.6733(4) 0.47906(19) 0.43886(5) 0.0098(5) Uani 1 1 d .
N2 N 0.8442(4) 0.2899(2) 0.31089(6) 0.0136(6) Uani 1 1 d .
H2 H 0.8893 0.2977 0.3312 0.016 Uiso 1 1 d R
C1 C 0.7176(5) 0.3606(2) 0.44418(7) 0.0134(6) Uani 1 1 d .
H1A H 0.5939 0.3233 0.4500 0.016 Uiso 1 1 calc R
H1B H 0.8104 0.3541 0.4616 0.016 Uiso 1 1 calc R
C2 C 0.8073(4) 0.3035(2) 0.41618(7) 0.0119(6) Uani 1 1 d .
C3 C 0.4616(4) 0.4946(3) 0.42892(7) 0.0126(6) Uani 1 1 d .
H3A H 0.4113 0.5627 0.4378 0.015 Uiso 1 1 calc R
H3B H 0.3809 0.4348 0.4372 0.015 Uiso 1 1 calc R
C4 C 0.4357(5) 0.4983(2) 0.39398(7) 0.0130(6) Uani 1 1 d .
C5 C 0.7152(5) 0.5416(2) 0.46782(6) 0.0130(6) Uani 1 1 d .
H5A H 0.6862 0.4958 0.4858 0.016 Uiso 1 1 calc R
H5B H 0.6285 0.6058 0.4687 0.016 Uiso 1 1 calc R
C6 C 0.9336(5) 0.5778(2) 0.46879(7) 0.0123(6) Uani 1 1 d .
C7 C 0.9720(5) 0.3724(3) 0.29375(7) 0.0161(7) Uani 1 1 d .
H7A H 0.9056 0.3931 0.2745 0.019 Uiso 1 1 calc R
H7B H 1.1004 0.3391 0.2885 0.019 Uiso 1 1 calc R
C8 C 1.0075(5) 0.4739(3) 0.31338(7) 0.0159(7) Uani 1 1 d .
C9 C 0.6230(5) 0.3185(3) 0.31004(7) 0.0162(7) Uani 1 1 d .
H9A H 0.5676 0.2965 0.2900 0.019 Uiso 1 1 calc R
H9B H 0.6080 0.3977 0.3119 0.019 Uiso 1 1 calc R
C10 C 0.5040(5) 0.2632(3) 0.33601(7) 0.0151(7) Uani 1 1 d .
C11 C 0.8917(5) 0.1746(2) 0.30088(7) 0.0149(7) Uani 1 1 d .
H11A H 0.8138 0.1234 0.3134 0.018 Uiso 1 1 calc R
H11B H 1.0333 0.1598 0.3046 0.018 Uiso 1 1 calc R
C12 C 0.8450(5) 0.1559(3) 0.26657(7) 0.0174(7) Uani 1 1 d .

loop_
_atom_site_aniso_label
_atom_site_aniso_U_11
_atom_site_aniso_U_22
_atom_site_aniso_U_33
_atom_site_aniso_U_23
_atom_site_aniso_U_13
_atom_site_aniso_U_12
Th 0.00747(6) 0.00962(7) 0.00885(6) -0.00025(4) -0.00031(4) -0.00029(4)
O1 0.0180(12) 0.0090(11) 0.0199(11) 0.0024(9) 0.0077(9) 0.0007(9)
O2 0.0135(11) 0.0085(11) 0.0158(10) 0.0008(8) -0.0029(9) -0.0023(9)
O3 0.0088(11) 0.0209(12) 0.0154(11) -0.0025(9) -0.0002(9) -0.0031(9)
O4 0.0057(11) 0.0245(12) 0.0184(11) -0.0052(9) -0.0024(9) 0.0014(9)
O5 0.0095(11) 0.0181(12) 0.0105(10) -0.0020(9) -0.0002(8) -0.0001(9)
O6 0.0170(11) 0.0174(12) 0.0116(10) -0.0025(9) -0.0011(9) -0.0012(10)
O7 0.0181(12) 0.0200(12) 0.0093(10) -0.0028(9) 0.0009(9) 0.0019(10)
O8 0.0413(15) 0.0185(13) 0.0173(11) 0.0002(10) 0.0065(11) -0.0120(12)
O9 0.0185(12) 0.0163(12) 0.0139(10) 0.0043(9) 0.0016(9) 0.0009(10)
O10 0.0178(13) 0.0216(13) 0.0221(12) 0.0039(10) 0.0029(10) 0.0036(10)
O11 0.0245(13) 0.0203(12) 0.0174(11) -0.0010(10) -0.0031(10) 0.0039(10)
O12 0.0335(14) 0.0152(12) 0.0162(11) -0.0030(9) 0.0013(10) 0.0026(11)
O13 0.0222(13) 0.0194(12) 0.0159(11) 0.0022(9) -0.0023(10) -0.0092(10)
O14 0.0242(13) 0.0292(13) 0.0176(11) -0.0054(10) 0.0002(10) -0.0127(11)
N1 0.0090(13) 0.0092(13) 0.0113(12) -0.0011(10) -0.0005(10) 0.0013(10)
N2 0.0170(14) 0.0114(14) 0.0126(12) -0.0001(10) -0.0004(11) 0.0000(11)
C1 0.0152(16) 0.0072(14) 0.0178(15) 0.0026(12) -0.0002(13) -0.0015(13)
C2 0.0067(15) 0.0127(16) 0.0163(14) 0.0017(12) -0.0045(12) -0.0013(13)
C3 0.0051(15) 0.0161(17) 0.0166(15) 0.0004(13) -0.0001(12) 0.0009(13)
C4 0.0134(16) 0.0080(15) 0.0176(16) -0.0017(12) -0.0019(14) 0.0014(12)
C5 0.0141(16) 0.0165(17) 0.0083(13) -0.0018(12) 0.0010(12) 0.0015(13)
C6 0.0144(16) 0.0103(15) 0.0123(14) 0.0023(12) -0.0010(13) 0.0027(13)
C7 0.0193(18) 0.0159(17) 0.0131(15) -0.0014(13) 0.0040(13) -0.0018(14)
C8 0.0131(16) 0.0191(18) 0.0155(16) -0.0013(13) -0.0025(13) 0.0018(14)
C9 0.0167(17) 0.0183(17) 0.0137(14) 0.0015(13) -0.0004(13) 0.0050(14)
C10 0.0214(18) 0.0123(16) 0.0114(15) -0.0036(12) 0.0005(13) -0.0018(14)
C11 0.0183(17) 0.0094(15) 0.0170(15) -0.0002(12) 0.0026(13) 0.0028(14)
C12 0.0133(16) 0.0217(19) 0.0172(16) -0.0002(14) 0.0018(13) -0.0015(14)

loop_
_atom_type_symbol
_atom_type_description
_atom_type_scat_dispersion_real
_atom_type_scat_dispersion_imag
_atom_type_scat_source
C C 0.0033 0.0016 'International Tables Vol C Tables 4.2.6.8 and 6.1.1.4'
H H 0.0000 0.0000 'International Tables Vol C Tables 4.2.6.8 and 6.1.1.4'
N N 0.0061 0.0033 'International Tables Vol C Tables 4.2.6.8 and 6.1.1.4'
O O 0.0106 0.0060 'International Tables Vol C Tables 4.2.6.8 and 6.1.1.4'
Th Th -7.2400 8.8979 'International Tables Vol C Tables 4.2.6.8 and 6.1.1.4'

loop_
_geom_angle_atom_site_label_1
_geom_angle_atom_site_label_2
_geom_angle_atom_site_label_3
_geom_angle
_geom_angle_site_symmetry_1
_geom_angle_site_symmetry_3
O4 Th O9 103.39(7) 1_655 8_765
O4 Th O5 80.12(7) 1_655 .
O9 Th O5 133.20(7) 8_765 .
O4 Th O2 145.51(7) 1_655 8_765
O9 Th O2 73.12(7) 8_765 8_765
O5 Th O2 78.66(7) . 8_765
O4 Th O3 138.08(7) 1_655 .
O9 Th O3 85.41(7) 8_765 .
O5 Th O3 123.16(7) . .
O2 Th O3 76.40(7) 8_765 .
O4 Th O7 72.72(7) 1_655 .
O9 Th O7 73.01(7) 8_765 .
O5 Th O7 146.74(7) . .
O2 Th O7 134.18(7) 8_765 .
O3 Th O7 70.99(7) . .
O4 Th O1 73.91(7) 1_655 .
O9 Th O1 141.86(7) 8_765 .
O5 Th O1 84.53(7) . .
O2 Th O1 130.09(7) 8_765 .
O3 Th O1 74.49(7) . .
O7 Th O1 69.92(7) . .
O4 Th O13 72.12(7) 1_655 .
O9 Th O13 67.68(7) 8_765 .
O5 Th O13 69.43(7) . .
O2 Th O13 75.09(7) 8_765 .
O3 Th O13 145.29(7) . .
O7 Th O13 117.92(7) . .
O1 Th O13 139.99(7) . .
O4 Th N1 122.98(7) 1_655 .
O9 Th N1 133.52(7) 8_765 .
O5 Th N1 60.12(7) . .
O2 Th N1 66.98(7) 8_765 .
O3 Th N1 63.19(7) . .
O7 Th N1 121.11(7) . .
O1 Th N1 63.88(7) . .
O13 Th N1 120.89(7) . .
C2 O1 Th 127.34(19) . .
C2 O2 Th 142.52(18) . 8_755
C4 O3 Th 127.23(18) . .
C4 O4 Th 145.75(19) . 1_455
C6 O5 Th 125.92(18) . .
C8 O7 Th 147.3(2) . .
C10 O9 Th 141.2(2) . 8_755
C12 O12 H12 109.6 . .
Th O13 H13A 123.7 . .
Th O13 H13B 130.5 . .
H13A O13 H13B 105.3 . .
H14A O14 H14B 99.5 . .
C3 N1 C5 110.7(2) . .
C3 N1 C1 110.8(2) . .
C5 N1 C1 109.3(2) . .
C3 N1 Th 108.26(16) . .
C5 N1 Th 108.24(16) . .
C1 N1 Th 109.39(17) . .
C11 N2 C7 111.4(2) . .
C11 N2 C9 114.4(2) . .
C7 N2 C9 112.6(2) . .
C11 N2 H2 107.3 . .
C7 N2 H2 102.0 . .
C9 N2 H2 108.3 . .
N1 C1 C2 113.7(2) . .
N1 C1 H1A 108.8 . .
C2 C1 H1A 108.8 . .
N1 C1 H1B 108.8 . .
C2 C1 H1B 108.8 . .
H1A C1 H1B 107.7 . .
O1 C2 O2 124.0(3) . .
O1 C2 C1 119.3(3) . .
O2 C2 C1 116.4(3) . .
N1 C3 C4 113.4(2) . .
N1 C3 H3A 108.9 . .
C4 C3 H3A 108.9 . .
N1 C3 H3B 108.9 . .
C4 C3 H3B 108.9 . .
H3A C3 H3B 107.7 . .
O3 C4 O4 123.4(3) . .
O3 C4 C3 120.1(3) . .
O4 C4 C3 116.5(3) . .
N1 C5 C6 110.6(2) . .
N1 C5 H5A 109.5 . .
C6 C5 H5A 109.5 . .
N1 C5 H5B 109.5 . .
C6 C5 H5B 109.5 . .
H5A C5 H5B 108.1 . .
O6 C6 O5 123.7(3) . .
O6 C6 C5 119.4(3) . .
O5 C6 C5 116.8(2) . .
N2 C7 C8 111.1(2) . .
N2 C7 H7A 109.4 . .
C8 C7 H7A 109.4 . .
N2 C7 H7B 109.4 . .
C8 C7 H7B 109.4 . .
H7A C7 H7B 108.0 . .
O8 C8 O7 126.5(3) . .
O8 C8 C7 116.8(3) . .
O7 C8 C7 116.6(3) . .
N2 C9 C10 112.7(2) . .
N2 C9 H9A 109.0 . .
C10 C9 H9A 109.0 . .
N2 C9 H9B 109.0 . .
C10 C9 H9B 109.0 . .
H9A C9 H9B 107.8 . .
O10 C10 O9 126.9(3) . .
O10 C10 C9 118.7(3) . .
O9 C10 C9 114.4(3) . .
N2 C11 C12 111.9(2) . .
N2 C11 H11A 109.2 . .
C12 C11 H11A 109.2 . .
N2 C11 H11B 109.2 . .
C12 C11 H11B 109.2 . .
H11A C11 H11B 107.9 . .
O11 C12 O12 125.0(3) . .
O11 C12 C11 124.1(3) . .
O12 C12 C11 111.0(3) . .

loop_
_geom_bond_atom_site_label_1
_geom_bond_atom_site_label_2
_geom_bond_distance
_geom_bond_site_symmetry_2
Th O4 2.363(2) 1_655
Th O9 2.366(2) 8_765
Th O5 2.3976(19) .
Th O2 2.4047(19) 8_765
Th O3 2.416(2) .
Th O7 2.4269(19) .
Th O1 2.467(2) .
Th O13 2.564(2) .
Th N1 2.799(2) .
O1 C2 1.253(3) .
O2 C2 1.269(3) .
O2 Th 2.4046(19) 8_755
O3 C4 1.258(3) .
O4 C4 1.259(4) .
O4 Th 2.363(2) 1_455
O5 C6 1.276(3) .
O6 C6 1.245(3) .
O7 C8 1.259(4) .
O8 C8 1.246(4) .
O9 C10 1.287(4) .
O9 Th 2.366(2) 8_755
O10 C10 1.227(4) .
O11 C12 1.210(4) .
O12 C12 1.316(4) .
O12 H12 0.9608 .
O13 H13A 0.8885 .
O13 H13B 0.9175 .
O14 H14A 0.8846 .
O14 H14B 0.8602 .
N1 C3 1.480(4) .
N1 C5 1.481(3) .
N1 C1 1.487(4) .
N2 C11 1.498(4) .
N2 C7 1.504(4) .
N2 C9 1.510(4) .
N2 H2 0.9237 .
C1 C2 1.508(4) .
C1 H1A 0.9700 .
C1 H1B 0.9700 .
C3 C4 1.507(4) .
C3 H3A 0.9700 .
C3 H3B 0.9700 .
C5 C6 1.515(4) .
C5 H5A 0.9700 .
C5 H5B 0.9700 .
C7 C8 1.511(4) .
C7 H7A 0.9700 .
C7 H7B 0.9700 .
C9 C10 1.521(4) .
C9 H9A 0.9700 .
C9 H9B 0.9700 .
C11 C12 1.518(4) .
C11 H11A 0.9700 .
C11 H11B 0.9700 .

loop_
_geom_hbond_atom_site_label_D
_geom_hbond_atom_site_label_H
_geom_hbond_atom_site_label_A
_geom_hbond_distance_DH
_geom_hbond_distance_HA
_geom_hbond_distance_DA
_geom_hbond_angle_DHA
_geom_hbond_site_symmetry_A
N2 H2 O7 0.92 2.19 2.633(3) 108.7 .
O12 H12 O8 0.96 1.61 2.545(3) 164.3 3_745
O13 H13A O10 0.89 2.12 2.828(3) 136.1 8_765
O13 H13B O14 0.92 1.88 2.765(3) 161.5 .
O14 H14A O6 0.88 1.98 2.846(3) 164.2 .
O14 H14B O6 0.86 1.96 2.757(3) 153.7 4_566
